data_9015368
loop_
_publ_author_name
'Mokeeva, V.'
'Makarov, E.'

_publ_section_title
;
 Isomorph in melilites: refining of crystal structure
 of akermanite and intermediate melilite
;
_journal_name_full Geokhimiya
_journal_page_first 1541
_journal_page_last 1544
_journal_volume 10
_journal_year 1979
_chemical_compound_source 'Capo di Bove, Italy'
_chemical_formula_sum 'Al0.41 Ca1.5 Fe0.16 Mg0.39 Na0.5 O7 Si2'
_chemical_name_mineral Akermanite
_space_group_IT_number 113
_symmetry_space_group_name_Hall 'P -4 2ab'
_symmetry_space_group_name_H-M 'P -4 21 m'
_cell_angle_alpha 90
_cell_angle_beta 90
_cell_angle_gamma 90
_cell_length_a 7.760
_cell_length_b 7.760
_cell_length_c 5.029
_cell_formula_units_Z 2
_cell_volume 302.834
_database_code_amcsd 0017811
_exptl_crystal_density_diffrn 2.953
_cod_original_formula_sum '(Ca1.5 Na.5) Mg.39 Al.41 Fe.16 Si2 O7'
_cod_database_code 9015368

loop_
_space_group_symop_operation_xyz
x,y,z
1/2-y,1/2-x,z
y,-x,-z
1/2-x,1/2+y,-z
-x,-y,z
1/2+y,1/2+x,z
-y,x,-z
1/2+x,1/2-y,-z

loop_
_atom_site_label
_atom_site_fract_x
_atom_site_fract_y
_atom_site_fract_z
_atom_site_occupancy
_atom_site_U_iso_or_equiv
Ca 0.33580 0.16420 0.50910 0.75000 0.01520
Na 0.33580 0.16420 0.50910 0.25000 0.01520
MgT1 0.00000 0.00000 0.00000 0.39000 0.00861
AlT1 0.00000 0.00000 0.00000 0.41000 0.00861
FeT1 0.00000 0.00000 0.00000 0.16000 0.00861
SiT2 0.14060 0.35940 0.94160 1.00000 0.00785
O1 0.50000 0.00000 0.17750 1.00000 0.01583
O2 0.14140 0.35860 0.26040 1.00000 0.01735
O3 0.08330 0.18330 0.79850 1.00000 0.01798

loop_
_cod_related_entry_id
_cod_related_entry_database
_cod_related_entry_code
1 AMCSD 0017811
